data_4307871
loop_
_publ_author_name
'P. S. Lakshminarayanan'
'I. Ravikumar'
'E. Suresh'
'Pradyut Ghosh'

_publ_section_title
;
Encapsulation of Halides within the Cavity of a
Pentafluorophenyl-Substituted Tripodal Amine Receptor
;
_journal_name_full 'Inorganic Chemistry'
_journal_page_first 4769
_journal_page_last 4771
_journal_paper_doi 10.1021/ic062380g
_journal_volume 46
_journal_year 2007
_chemical_formula_sum 'C27 H24 Cl3 F15 N4'
_chemical_formula_weight 795.85
_chemical_name_systematic
; 
 ? 
;
_space_group_IT_number 14
_symmetry_cell_setting monoclinic
_symmetry_space_group_name_Hall '-P 2yn'
_symmetry_space_group_name_H-M 'P 1 21/n 1'
_atom_sites_solution_hydrogens geom
_atom_sites_solution_primary direct
_atom_sites_solution_secondary difmap
_audit_creation_method SHELXL-97
_cell_angle_alpha 90.00
_cell_angle_beta 95.824(4)
_cell_angle_gamma 90.00
_cell_formula_units_Z 4
_cell_length_a 12.4379(17)
_cell_length_b 14.1005(19)
_cell_length_c 18.570(2)
_cell_measurement_temperature 100(2)
_cell_volume 3240.0(7)
_computing_cell_refinement 'BRUKER SMART'
_computing_data_collection 'BRUKER SMART'
_computing_data_reduction 'BRUKER SAINT'
_computing_molecular_graphics ORTEP
_computing_structure_refinement 'SHELXL-97 (Sheldrick, 1997)'
_computing_structure_solution 'SHELXS-97 (Sheldrick, 1990)'
_diffrn_ambient_temperature 100(2)
_diffrn_measured_fraction_theta_full 0.952
_diffrn_measured_fraction_theta_max 0.952
_diffrn_measurement_device_type 'Bruker Smart Apex CCD Diffractometer'
_diffrn_measurement_method 'Omega-Phi Scan'
_diffrn_radiation_monochromator graphite
_diffrn_radiation_source 'fine-focus sealed tube'
_diffrn_radiation_type MoK\a
_diffrn_radiation_wavelength 0.71073
_diffrn_reflns_av_R_equivalents 0.1186
_diffrn_reflns_av_sigmaI/netI 0.1497
_diffrn_reflns_limit_h_max 13
_diffrn_reflns_limit_h_min -10
_diffrn_reflns_limit_k_max 15
_diffrn_reflns_limit_k_min -14
_diffrn_reflns_limit_l_max 19
_diffrn_reflns_limit_l_min -19
_diffrn_reflns_number 12871
_diffrn_reflns_theta_full 22.50
_diffrn_reflns_theta_max 22.50
_diffrn_reflns_theta_min 1.82
_exptl_absorpt_coefficient_mu 0.396
_exptl_crystal_colour Colourles
_exptl_crystal_density_diffrn 1.632
_exptl_crystal_density_method 'not measured'
_exptl_crystal_description plates
_exptl_crystal_F_000 1600
_exptl_crystal_size_max 0.14
_exptl_crystal_size_mid 0.08
_exptl_crystal_size_min 0.04
_refine_diff_density_max 0.397
_refine_diff_density_min -0.279
_refine_diff_density_rms 0.072
_refine_ls_extinction_method none
_refine_ls_goodness_of_fit_ref 0.986
_refine_ls_hydrogen_treatment mixed
_refine_ls_matrix_type full
_refine_ls_number_parameters 442
_refine_ls_number_reflns 4227
_refine_ls_number_restraints 0
_refine_ls_restrained_S_all 0.986
_refine_ls_R_factor_all 0.1574
_refine_ls_R_factor_gt 0.0693
_refine_ls_shift/su_max 0.000
_refine_ls_shift/su_mean 0.000
_refine_ls_structure_factor_coef Fsqd
_refine_ls_weighting_details 'w=1/[\s^2^(Fo^2^)+(0.0676P)^2^+0.0000P] where P=(Fo^2^+2Fc^2^)/3'
_refine_ls_weighting_scheme calc
_refine_ls_wR_factor_gt 0.1349
_refine_ls_wR_factor_ref 0.1710
_reflns_number_gt 2141
_reflns_number_total 4227
_reflns_threshold_expression >2sigma(I)
_cod_data_source_file ic062380g-file001.cif
_cod_data_source_block 61psm
_cod_depositor_comments
;
The following automatic conversions were performed:
'_symmetry_cell_setting' value 'Monoclinic' changed to 'monoclinic'
according to '/home/saulius/struct/CIF-dictionaries/cif_core.dic'
dictionary named 'cif_core.dic' version 2.4.1 from 2010-06-29.

Automatic conversion script
Id: cif_fix_enum 1527 2010-12-29 10:47:43Z saulius 

The following automatic conversions were performed:

'_refine_ls_weighting_scheme' value 'calc
w=1/[\s^2^(Fo^2^)+(0.0676P)^2^+0.0000P] where P=(Fo^2^+2Fc^2^)/3' was
changed to 'calc'. New tag '_refine_ls_weighting_details' was
created. The value of the new tag was set to
'w=1/[\s^2^(Fo^2^)+(0.0676P)^2^+0.0000P] where P=(Fo^2^+2Fc^2^)/3'.

Automatic conversion script
Id: cif_fix_values 3143 2015-03-26 13:38:13Z robertas 
;
_cod_database_code 4307871

loop_
_symmetry_equiv_pos_as_xyz
'x, y, z'
'-x+1/2, y+1/2, -z+1/2'
'-x, -y, -z'
'x-1/2, -y-1/2, z-1/2'

loop_
_atom_site_label
_atom_site_type_symbol
_atom_site_fract_x
_atom_site_fract_y
_atom_site_fract_z
_atom_site_U_iso_or_equiv
_atom_site_adp_type
_atom_site_occupancy
_atom_site_calc_flag
_atom_site_refinement_flags
_atom_site_disorder_assembly
_atom_site_disorder_group
Cl1 Cl 0.69187(16) 0.74662(12) 0.88167(9) 0.0352(5) Uani 1 d . . .
Cl2 Cl 0.82709(18) 0.52231(12) 0.75726(10) 0.0460(6) Uani 1 d . . .
Cl3 Cl 1.02498(19) 0.83437(12) 1.01582(10) 0.0492(7) Uani 1 d . . .
F1 F 0.5536(4) 0.9405(3) 0.8898(3) 0.0575(13) Uani 1 d . . .
F2 F 0.4193(5) 0.8507(3) 0.9707(3) 0.0832(18) Uani 1 d . . .
F3 F 0.4823(5) 0.8159(3) 1.1116(3) 0.100(2) Uani 1 d . . .
F4 F 0.6838(6) 0.8658(4) 1.1708(3) 0.112(2) Uani 1 d . . .
F5 F 0.8197(5) 0.9553(3) 1.0880(2) 0.0804(18) Uani 1 d . . .
F6 F 0.8306(4) 0.4261(3) 0.9279(2) 0.0607(14) Uani 1 d . . .
F7 F 0.6490(5) 0.3664(4) 0.9805(3) 0.094(2) Uani 1 d . . .
F8 F 0.5486(5) 0.4795(4) 1.0745(3) 0.101(2) Uani 1 d . . .
F9 F 0.6330(5) 0.6514(3) 1.1097(3) 0.0796(17) Uani 1 d . . .
F10 F 0.8125(4) 0.7126(3) 1.0554(2) 0.0575(14) Uani 1 d . . .
F11 F 0.4930(5) 0.6303(4) 0.7845(3) 0.096(2) Uani 1 d . . .
F12 F 0.3202(6) 0.6893(6) 0.8498(5) 0.159(3) Uani 1 d . . .
F13 F 0.2324(6) 0.8622(6) 0.8207(5) 0.181(4) Uani 1 d . . .
F14 F 0.3129(5) 0.9747(5) 0.7148(4) 0.124(3) Uani 1 d . . .
F15 F 0.4804(4) 0.9132(4) 0.6499(3) 0.0811(17) Uani 1 d . . .
N1 N 0.9256(5) 0.8159(3) 0.7925(3) 0.0301(15) Uani 1 d . . .
N2 N 0.6909(5) 0.8006(4) 0.7210(3) 0.0364(17) Uani 1 d . . .
H2C H 0.7004 0.7857 0.7683 0.044 Uiso 1 calc R . .
H2D H 0.6768 0.8631 0.7174 0.044 Uiso 1 calc R . .
N3 N 0.9128(5) 0.6465(3) 0.8860(3) 0.0328(16) Uani 1 d . . .
H3C H 0.8845 0.6026 0.8544 0.039 Uiso 1 calc R . .
H3D H 0.8655 0.6948 0.8860 0.039 Uiso 1 calc R . .
N4 N 0.8445(5) 0.9266(4) 0.9119(3) 0.0341(16) Uani 1 d . . .
H4D H 0.8891 0.9058 0.9498 0.041 Uiso 1 calc R . .
H4C H 0.8078 0.8764 0.8922 0.041 Uiso 1 calc R . .
C1 C 0.8852(6) 0.8425(5) 0.7182(4) 0.036(2) Uani 1 d . . .
H1A H 0.9438 0.8380 0.6875 0.043 Uiso 1 calc R . .
H1B H 0.8611 0.9080 0.7177 0.043 Uiso 1 calc R . .
C2 C 0.7925(6) 0.7798(5) 0.6875(3) 0.036(2) Uani 1 d . . .
H2A H 0.7801 0.7895 0.6356 0.043 Uiso 1 calc R . .
H2B H 0.8121 0.7139 0.6960 0.043 Uiso 1 calc R . .
C3 C 0.5981(7) 0.7475(5) 0.6863(4) 0.054(2) Uani 1 d . . .
H3A H 0.6118 0.6800 0.6916 0.065 Uiso 1 calc R . .
H3B H 0.5887 0.7621 0.6350 0.065 Uiso 1 calc R . .
C4 C 0.4973(8) 0.7722(7) 0.7195(5) 0.055(3) Uani 1 d . . .
C5 C 0.4438(10) 0.8562(9) 0.7027(6) 0.075(3) Uani 1 d . . .
C6 C 0.3547(11) 0.8875(10) 0.7350(9) 0.101(5) Uani 1 d . . .
C7 C 0.3154(12) 0.8320(14) 0.7878(8) 0.109(5) Uani 1 d . . .
C8 C 0.3621(13) 0.7442(13) 0.8004(8) 0.106(4) Uani 1 d . . .
C9 C 0.4503(10) 0.7150(8) 0.7689(7) 0.077(3) Uani 1 d . . .
C10 C 0.9952(6) 0.7326(5) 0.7907(4) 0.037(2) Uani 1 d . . .
H10A H 1.0638 0.7522 0.7748 0.044 Uiso 1 calc R . .
H10B H 0.9620 0.6883 0.7552 0.044 Uiso 1 calc R . .
C11 C 1.0167(6) 0.6822(5) 0.8621(4) 0.043(2) Uani 1 d . . .
H11A H 1.0654 0.6294 0.8572 0.051 Uiso 1 calc R . .
H11B H 1.0508 0.7254 0.8981 0.051 Uiso 1 calc R . .
C12 C 0.9289(7) 0.6034(5) 0.9608(4) 0.044(2) Uani 1 d . . .
H12A H 0.9772 0.5495 0.9598 0.053 Uiso 1 calc R . .
H12B H 0.9635 0.6497 0.9941 0.053 Uiso 1 calc R . .
C13 C 0.8255(7) 0.5714(5) 0.9884(4) 0.037(2) Uani 1 d . . .
C14 C 0.7815(7) 0.4834(6) 0.9724(4) 0.045(2) Uani 1 d . . .
C15 C 0.6888(9) 0.4542(6) 0.9998(5) 0.062(3) Uani 1 d . . .
C16 C 0.6386(9) 0.5090(7) 1.0457(5) 0.064(3) Uani 1 d . . .
C17 C 0.6822(9) 0.5953(7) 1.0624(5) 0.058(3) Uani 1 d . . .
C18 C 0.7738(8) 0.6259(6) 1.0356(4) 0.045(2) Uani 1 d . . .
C19 C 0.9851(6) 0.8958(5) 0.8284(4) 0.036(2) Uani 1 d . . .
H19A H 1.0283 0.9261 0.7943 0.043 Uiso 1 calc R . .
H19B H 1.0340 0.8718 0.8683 0.043 Uiso 1 calc R . .
C20 C 0.9099(6) 0.9692(4) 0.8571(3) 0.032(2) Uani 1 d . . .
H20B H 0.9525 1.0213 0.8789 0.039 Uiso 1 calc R . .
H20A H 0.8620 0.9943 0.8172 0.039 Uiso 1 calc R . .
C21 C 0.7661(6) 0.9964(5) 0.9381(4) 0.036(2) Uani 1 d . . .
H21A H 0.7242 1.0251 0.8969 0.043 Uiso 1 calc R . .
H21B H 0.8057 1.0464 0.9651 0.043 Uiso 1 calc R . .
C22 C 0.6912(7) 0.9492(5) 0.9856(4) 0.040(2) Uani 1 d . . .
C23 C 0.7197(9) 0.9300(6) 1.0578(5) 0.054(3) Uani 1 d . . .
C24 C 0.6505(11) 0.8848(6) 1.1010(5) 0.071(3) Uani 1 d . . .
C25 C 0.5508(10) 0.8596(6) 1.0696(6) 0.062(3) Uani 1 d . . .
C26 C 0.5203(9) 0.8763(6) 0.9998(6) 0.064(3) Uani 1 d . . .
C27 C 0.5906(8) 0.9228(5) 0.9588(5) 0.046(2) Uani 1 d . . .

loop_
_atom_site_aniso_label
_atom_site_aniso_U_11
_atom_site_aniso_U_22
_atom_site_aniso_U_33
_atom_site_aniso_U_23
_atom_site_aniso_U_13
_atom_site_aniso_U_12
Cl1 0.0372(13) 0.0316(10) 0.0368(11) 0.0010(8) 0.0032(9) 0.0012(10)
Cl2 0.0675(17) 0.0318(10) 0.0348(11) 0.0025(9) -0.0134(11) -0.0095(12)
Cl3 0.0715(18) 0.0351(11) 0.0362(12) 0.0026(9) -0.0177(11) -0.0088(12)
F1 0.047(3) 0.052(3) 0.074(3) -0.007(3) 0.007(3) 0.006(3)
F2 0.055(4) 0.069(3) 0.131(5) -0.002(3) 0.036(4) 0.002(3)
F3 0.146(6) 0.068(3) 0.101(4) 0.003(3) 0.084(4) -0.011(4)
F4 0.207(8) 0.091(4) 0.044(3) 0.006(3) 0.048(4) -0.005(4)
F5 0.116(5) 0.080(4) 0.044(3) -0.011(3) 0.003(3) -0.010(4)
F6 0.076(4) 0.047(3) 0.059(3) -0.005(2) 0.003(3) -0.011(3)
F7 0.124(6) 0.085(4) 0.077(4) -0.016(3) 0.026(4) -0.062(4)
F8 0.096(5) 0.120(5) 0.089(4) -0.001(4) 0.024(4) -0.034(4)
F9 0.095(5) 0.075(3) 0.072(4) 0.005(3) 0.024(3) -0.006(3)
F10 0.085(4) 0.039(3) 0.049(3) -0.002(2) 0.008(3) -0.004(3)
F11 0.087(5) 0.079(4) 0.118(5) 0.005(4) -0.010(4) -0.029(4)
F12 0.099(6) 0.220(8) 0.162(7) 0.007(6) 0.027(5) -0.070(6)
F13 0.049(5) 0.249(10) 0.251(10) -0.101(8) 0.055(6) -0.004(6)
F14 0.066(5) 0.138(5) 0.158(6) -0.064(5) -0.033(4) 0.037(5)
F15 0.073(4) 0.074(4) 0.088(4) -0.016(3) -0.033(4) 0.015(3)
N1 0.037(4) 0.022(3) 0.030(3) -0.002(3) -0.003(3) -0.001(3)
N2 0.056(5) 0.022(3) 0.027(4) -0.007(3) -0.016(4) -0.006(4)
N3 0.046(5) 0.022(3) 0.029(4) -0.002(3) -0.004(3) 0.003(3)
N4 0.043(5) 0.030(3) 0.030(3) -0.007(3) 0.006(3) -0.005(3)
C1 0.044(6) 0.032(4) 0.034(5) 0.003(4) 0.010(4) 0.013(4)
C2 0.049(6) 0.041(4) 0.020(4) 0.001(3) 0.008(4) 0.008(5)
C3 0.061(7) 0.047(5) 0.051(6) -0.025(4) -0.015(5) -0.002(6)
C4 0.044(7) 0.047(6) 0.070(7) -0.015(5) -0.020(6) -0.001(6)
C5 0.068(9) 0.091(9) 0.060(7) -0.013(7) -0.018(7) -0.023(8)
C6 0.046(9) 0.116(12) 0.131(12) -0.059(10) -0.030(9) 0.037(9)
C7 0.057(11) 0.156(15) 0.112(12) -0.033(11) -0.005(9) -0.031(12)
C8 0.070(11) 0.138(13) 0.116(11) -0.016(11) 0.027(9) -0.028(11)
C9 0.053(9) 0.077(8) 0.096(9) -0.010(7) -0.012(7) -0.023(8)
C10 0.036(5) 0.036(4) 0.040(5) 0.001(4) 0.008(4) 0.002(4)
C11 0.031(6) 0.036(4) 0.059(6) 0.002(4) -0.004(5) -0.002(4)
C12 0.061(7) 0.031(4) 0.037(5) 0.006(4) -0.013(5) -0.010(5)
C13 0.047(6) 0.035(5) 0.027(5) 0.008(4) -0.005(4) -0.007(5)
C14 0.046(7) 0.051(6) 0.036(5) -0.001(4) -0.003(5) -0.011(5)
C15 0.077(9) 0.056(6) 0.050(6) -0.012(5) -0.002(6) -0.036(6)
C16 0.072(9) 0.066(7) 0.058(6) -0.005(5) 0.025(6) -0.027(6)
C17 0.069(8) 0.062(7) 0.042(6) -0.004(5) 0.006(6) 0.008(6)
C18 0.056(7) 0.041(5) 0.036(5) 0.011(4) -0.002(5) -0.014(5)
C19 0.038(6) 0.034(4) 0.036(5) 0.006(4) 0.003(4) 0.004(4)
C20 0.047(6) 0.024(4) 0.027(4) -0.003(3) 0.007(4) -0.007(4)
C21 0.041(6) 0.035(4) 0.033(4) -0.003(4) 0.007(4) -0.005(4)
C22 0.050(7) 0.032(5) 0.039(6) -0.010(4) 0.007(5) -0.012(5)
C23 0.081(8) 0.043(5) 0.042(6) -0.004(5) 0.019(6) -0.004(6)
C24 0.125(12) 0.052(6) 0.041(7) -0.002(5) 0.025(8) 0.015(7)
C25 0.086(9) 0.052(6) 0.057(7) -0.007(5) 0.044(7) -0.008(7)
C26 0.054(8) 0.043(6) 0.097(9) -0.017(6) 0.022(7) 0.000(6)
C27 0.063(7) 0.036(5) 0.044(6) 0.000(4) 0.030(6) 0.005(5)

loop_
_atom_type_symbol
_atom_type_description
_atom_type_scat_dispersion_real
_atom_type_scat_dispersion_imag
_atom_type_scat_source
C C 0.0033 0.0016 'International Tables Vol C Tables 4.2.6.8 and 6.1.1.4'
H H 0.0000 0.0000 'International Tables Vol C Tables 4.2.6.8 and 6.1.1.4'
N N 0.0061 0.0033 'International Tables Vol C Tables 4.2.6.8 and 6.1.1.4'
F F 0.0171 0.0103 'International Tables Vol C Tables 4.2.6.8 and 6.1.1.4'
Cl Cl 0.1484 0.1585 'International Tables Vol C Tables 4.2.6.8 and 6.1.1.4'

loop_
_geom_angle_atom_site_label_1
_geom_angle_atom_site_label_2
_geom_angle_atom_site_label_3
_geom_angle
_geom_angle_site_symmetry_1
_geom_angle_site_symmetry_3
_geom_angle_publ_flag
C10 N1 C1 109.4(5) . . ?
C10 N1 C19 110.7(5) . . ?
C1 N1 C19 109.8(5) . . ?
C3 N2 C2 112.3(6) . . ?
C3 N2 H2C 109.2 . . ?
C2 N2 H2C 109.2 . . ?
C3 N2 H2D 109.2 . . ?
C2 N2 H2D 109.2 . . ?
H2C N2 H2D 107.9 . . ?
C11 N3 C12 111.7(6) . . ?
C11 N3 H3C 109.3 . . ?
C12 N3 H3C 109.3 . . ?
C11 N3 H3D 109.3 . . ?
C12 N3 H3D 109.3 . . ?
H3C N3 H3D 107.9 . . ?
C20 N4 C21 112.1(5) . . ?
C20 N4 H4D 109.2 . . ?
C21 N4 H4D 109.2 . . ?
C20 N4 H4C 109.2 . . ?
C21 N4 H4C 109.2 . . ?
H4D N4 H4C 107.9 . . ?
N1 C1 C2 112.2(5) . . ?
N1 C1 H1A 109.2 . . ?
C2 C1 H1A 109.2 . . ?
N1 C1 H1B 109.2 . . ?
C2 C1 H1B 109.2 . . ?
H1A C1 H1B 107.9 . . ?
N2 C2 C1 111.9(5) . . ?
N2 C2 H2A 109.2 . . ?
C1 C2 H2A 109.2 . . ?
N2 C2 H2B 109.2 . . ?
C1 C2 H2B 109.2 . . ?
H2A C2 H2B 107.9 . . ?
N2 C3 C4 110.9(6) . . ?
N2 C3 H3A 109.5 . . ?
C4 C3 H3A 109.5 . . ?
N2 C3 H3B 109.5 . . ?
C4 C3 H3B 109.5 . . ?
H3A C3 H3B 108.1 . . ?
C5 C4 C9 114.9(10) . . ?
C5 C4 C3 120.8(10) . . ?
C9 C4 C3 124.3(10) . . ?
C4 C5 F15 118.4(11) . . ?
C4 C5 C6 124.4(12) . . ?
F15 C5 C6 117.2(14) . . ?
F14 C6 C7 123.3(15) . . ?
F14 C6 C5 117.7(16) . . ?
C7 C6 C5 118.9(14) . . ?
F13 C7 C8 123.0(17) . . ?
F13 C7 C6 119.7(18) . . ?
C8 C7 C6 117.1(15) . . ?
F12 C8 C9 120.3(16) . . ?
F12 C8 C7 116.6(16) . . ?
C9 C8 C7 122.9(15) . . ?
F11 C9 C8 120.1(14) . . ?
F11 C9 C4 118.6(12) . . ?
C8 C9 C4 121.3(13) . . ?
N1 C10 C11 114.4(6) . . ?
N1 C10 H10A 108.7 . . ?
C11 C10 H10A 108.7 . . ?
N1 C10 H10B 108.7 . . ?
C11 C10 H10B 108.7 . . ?
H10A C10 H10B 107.6 . . ?
N3 C11 C10 109.8(6) . . ?
N3 C11 H11A 109.7 . . ?
C10 C11 H11A 109.7 . . ?
N3 C11 H11B 109.7 . . ?
C10 C11 H11B 109.7 . . ?
H11A C11 H11B 108.2 . . ?
C13 C12 N3 113.4(6) . . ?
C13 C12 H12A 108.9 . . ?
N3 C12 H12A 108.9 . . ?
C13 C12 H12B 108.9 . . ?
N3 C12 H12B 108.9 . . ?
H12A C12 H12B 107.7 . . ?
C18 C13 C14 116.2(8) . . ?
C18 C13 C12 121.5(7) . . ?
C14 C13 C12 122.1(8) . . ?
F6 C14 C15 120.0(8) . . ?
F6 C14 C13 118.6(8) . . ?
C15 C14 C13 121.4(8) . . ?
C16 C15 F7 120.3(9) . . ?
C16 C15 C14 121.6(8) . . ?
F7 C15 C14 118.0(9) . . ?
C15 C16 F8 121.9(9) . . ?
C15 C16 C17 117.3(9) . . ?
F8 C16 C17 120.8(9) . . ?
C16 C17 C18 122.1(9) . . ?
C16 C17 F9 118.0(10) . . ?
C18 C17 F9 119.8(9) . . ?
F10 C18 C17 118.4(8) . . ?
F10 C18 C13 120.2(8) . . ?
C17 C18 C13 121.4(8) . . ?
N1 C19 C20 112.3(6) . . ?
N1 C19 H19A 109.1 . . ?
C20 C19 H19A 109.1 . . ?
N1 C19 H19B 109.1 . . ?
C20 C19 H19B 109.1 . . ?
H19A C19 H19B 107.9 . . ?
N4 C20 C19 111.2(5) . . ?
N4 C20 H20B 109.4 . . ?
C19 C20 H20B 109.4 . . ?
N4 C20 H20A 109.4 . . ?
C19 C20 H20A 109.4 . . ?
H20B C20 H20A 108.0 . . ?
N4 C21 C22 111.3(5) . . ?
N4 C21 H21A 109.4 . . ?
C22 C21 H21A 109.4 . . ?
N4 C21 H21B 109.4 . . ?
C22 C21 H21B 109.4 . . ?
H21A C21 H21B 108.0 . . ?
C27 C22 C23 116.1(8) . . ?
C27 C22 C21 120.8(7) . . ?
C23 C22 C21 123.0(9) . . ?
F5 C23 C22 118.9(9) . . ?
F5 C23 C24 118.4(9) . . ?
C22 C23 C24 122.7(10) . . ?
F4 C24 C25 122.5(11) . . ?
F4 C24 C23 119.9(12) . . ?
C25 C24 C23 117.5(10) . . ?
C26 C25 F3 120.3(12) . . ?
C26 C25 C24 121.7(10) . . ?
F3 C25 C24 118.0(10) . . ?
C25 C26 F2 119.8(11) . . ?
C25 C26 C27 119.1(11) . . ?
F2 C26 C27 121.1(10) . . ?
F1 C27 C22 121.1(8) . . ?
F1 C27 C26 116.1(10) . . ?
C22 C27 C26 122.8(9) . . ?

loop_
_geom_bond_atom_site_label_1
_geom_bond_atom_site_label_2
_geom_bond_distance
_geom_bond_site_symmetry_2
_geom_bond_publ_flag
F1 C27 1.340(9) . ?
F2 C26 1.364(10) . ?
F3 C25 1.360(10) . ?
F4 C24 1.346(10) . ?
F5 C23 1.360(10) . ?
F6 C14 1.345(9) . ?
F7 C15 1.369(9) . ?
F8 C16 1.354(10) . ?
F9 C17 1.371(9) . ?
F10 C18 1.352(8) . ?
F11 C9 1.328(11) . ?
F12 C8 1.344(14) . ?
F13 C7 1.322(16) . ?
F14 C6 1.372(13) . ?
F15 C5 1.381(11) . ?
N1 C10 1.461(8) . ?
N1 C1 1.469(8) . ?
N1 C19 1.470(8) . ?
N2 C3 1.468(8) . ?
N2 C2 1.493(8) . ?
N2 H2C 0.9000 . ?
N2 H2D 0.9000 . ?
N3 C11 1.495(8) . ?
N3 C12 1.510(8) . ?
N3 H3C 0.9000 . ?
N3 H3D 0.9000 . ?
N4 C20 1.492(8) . ?
N4 C21 1.501(8) . ?
N4 H4D 0.9000 . ?
N4 H4C 0.9000 . ?
C1 C2 1.517(9) . ?
C1 H1A 0.9700 . ?
C1 H1B 0.9700 . ?
C2 H2A 0.9700 . ?
C2 H2B 0.9700 . ?
C3 C4 1.493(11) . ?
C3 H3A 0.9700 . ?
C3 H3B 0.9700 . ?
C4 C5 1.379(13) . ?
C4 C9 1.392(13) . ?
C5 C6 1.384(15) . ?
C6 C7 1.382(17) . ?
C7 C8 1.377(17) . ?
C8 C9 1.359(15) . ?
C10 C11 1.504(9) . ?
C10 H10A 0.9700 . ?
C10 H10B 0.9700 . ?
C11 H11A 0.9700 . ?
C11 H11B 0.9700 . ?
C12 C13 1.501(10) . ?
C12 H12A 0.9700 . ?
C12 H12B 0.9700 . ?
C13 C18 1.373(10) . ?
C13 C14 1.377(10) . ?
C14 C15 1.370(11) . ?
C15 C16 1.349(11) . ?
C16 C17 1.356(11) . ?
C17 C18 1.359(11) . ?
C19 C20 1.527(9) . ?
C19 H19A 0.9700 . ?
C19 H19B 0.9700 . ?
C20 H20B 0.9700 . ?
C20 H20A 0.9700 . ?
C21 C22 1.501(10) . ?
C21 H21A 0.9700 . ?
C21 H21B 0.9700 . ?
C22 C27 1.351(11) . ?
C22 C23 1.378(11) . ?
C23 C24 1.390(12) . ?
C24 C25 1.363(13) . ?
C25 C26 1.335(13) . ?
C26 C27 1.383(12) . ?

loop_
_cod_related_entry_id
_cod_related_entry_database
_cod_related_entry_code
1 ChemSpider 30660847
